data_7114707
loop_
_publ_author_name
'Evans, William J.'
'Perotti, Jeremy M.'
'Doedens, Robert J.'
'Ziller, Joseph W.'

_publ_section_title
;
 The tetramethylpiperidinyl-1-oxide anion (TMPO--) as a ligand in
 lanthanide chemistry: synthesis of the per(TMPO--) complex
 [(ONC5H6Me4)2Sm( &#x00B5;-ONC5H6Me4)]2
;
_journal_issue 22
_journal_name_full 'Chemical Communications'
_journal_page_first 2326
_journal_paper_doi 10.1039/b106869p
_journal_year 2001
_chemical_formula_sum 'C27 H54 N3 O3 Sm'
_chemical_formula_weight 619.08
_chemical_name_systematic
; 
? 
;
_space_group_IT_number 2
_symmetry_cell_setting triclinic
_symmetry_space_group_name_Hall '-P 1'
_symmetry_space_group_name_H-M 'P -1'
_atom_sites_solution_hydrogens geom
_atom_sites_solution_primary direct
_atom_sites_solution_secondary difmap
_audit_creation_method SHELXL-97
_cell_angle_alpha 85.934(2)
_cell_angle_beta 83.450(2)
_cell_angle_gamma 66.8500(10)
_cell_formula_units_Z 2
_cell_length_a 10.3838(11)
_cell_length_b 11.9579(13)
_cell_length_c 12.8023(14)
_cell_measurement_reflns_used 5769
_cell_measurement_temperature 163(2)
_cell_measurement_theta_max 56.52
_cell_measurement_theta_min 4.45
_cell_volume 1451.5(3)
_computing_cell_refinement 'Bruker SAINT'
_computing_data_collection 'Bruker SMART'
_computing_data_reduction 'Bruker SAINT'
_computing_molecular_graphics 'Bruker SHELXTL'
_computing_publication_material 'Bruker SHELXTL'
_computing_structure_refinement 'SHELXL-97 (Sheldrick, 1997)'
_computing_structure_solution 'SHELXS-97 (Sheldrick, 1990)'
_diffrn_ambient_temperature 163(2)
_diffrn_measured_fraction_theta_full 0.952
_diffrn_measured_fraction_theta_max 0.952
_diffrn_measurement_device_type 'CCD area detector'
_diffrn_measurement_method '30s frames at 0.3 deg. omega increments'
_diffrn_radiation_monochromator graphite
_diffrn_radiation_source 'normal-focus sealed tube'
_diffrn_radiation_type MoK\a
_diffrn_radiation_wavelength 0.71073
_diffrn_reflns_av_R_equivalents 0.0366
_diffrn_reflns_av_sigmaI/netI 0.0448
_diffrn_reflns_limit_h_max 13
_diffrn_reflns_limit_h_min -13
_diffrn_reflns_limit_k_max 15
_diffrn_reflns_limit_k_min -15
_diffrn_reflns_limit_l_max 17
_diffrn_reflns_limit_l_min -17
_diffrn_reflns_number 15802
_diffrn_reflns_theta_full 28.31
_diffrn_reflns_theta_max 28.31
_diffrn_reflns_theta_min 1.60
_diffrn_standards_decay_% none
_diffrn_standards_interval_count n/a
_diffrn_standards_interval_time n/a
_diffrn_standards_number n/a
_exptl_absorpt_coefficient_mu 2.053
_exptl_absorpt_correction_T_max 0.6034
_exptl_absorpt_correction_T_min 0.7730
_exptl_absorpt_correction_type multi-scan
_exptl_absorpt_process_details 'computed via sadabs'
_exptl_crystal_colour 'pale yellow'
_exptl_crystal_density_diffrn 1.416
_exptl_crystal_density_meas ?
_exptl_crystal_density_method 'not measured'
_exptl_crystal_description plate
_exptl_crystal_F_000 646
_exptl_crystal_size_max 0.45
_exptl_crystal_size_mid 0.14
_exptl_crystal_size_min 0.07
_refine_diff_density_max 5.720
_refine_diff_density_min -4.412
_refine_diff_density_rms 0.238
_refine_ls_extinction_coef n/a
_refine_ls_extinction_method none
_refine_ls_goodness_of_fit_ref 1.100
_refine_ls_hydrogen_treatment constr
_refine_ls_matrix_type full
_refine_ls_number_parameters 307
_refine_ls_number_reflns 6872
_refine_ls_number_restraints 0
_refine_ls_restrained_S_all 1.100
_refine_ls_R_factor_all 0.0653
_refine_ls_R_factor_gt 0.0591
_refine_ls_shift/su_max 0.000
_refine_ls_shift/su_mean 0.000
_refine_ls_structure_factor_coef Fsqd
_refine_ls_weighting_details 'w=1/[\s^2^(Fo^2^)+(0.05P)^2^+30.0P] where P=(Fo^2^+2Fc^2^)/3'
_refine_ls_weighting_scheme calc
_refine_ls_wR_factor_gt 0.1621
_refine_ls_wR_factor_ref 0.1655
_reflns_number_gt 6279
_reflns_number_total 6872
_reflns_threshold_expression >2sigma(I)
_cod_data_source_file b106869p.txt
_cod_data_source_block jp2a
_cod_depositor_comments
;
The following automatic conversions were performed:

'_symmetry_cell_setting' value 'Triclinic' changed to 'triclinic'
according to
/usr/data/users/saulius/automatic-downloads/retrospective/RSC/lib/dictionaries/cif_core.dic
dictionary named 'cif_core.dic' version 2.4.2 from 2011-04-26.

Automatic conversion script
Id: cif_fix_values 2281 2013-09-26 08:29:07Z andrius 

The following automatic conversions were performed:

'_exptl_crystal_density_meas' value 'none' was changed to '?' - the
value is perceived as not measured.

Automatic conversion script
Id: cif_fix_values 3008 2015-01-20 13:52:24Z robertas 
;
_cod_original_sg_symbol_H-M P-1
_cod_database_code 7114707

loop_
_symmetry_equiv_pos_as_xyz
'x, y, z'
'-x, -y, -z'

loop_
_atom_site_label
_atom_site_type_symbol
_atom_site_fract_x
_atom_site_fract_y
_atom_site_fract_z
_atom_site_U_iso_or_equiv
_atom_site_adp_type
_atom_site_occupancy
_atom_site_symmetry_multiplicity
_atom_site_calc_flag
_atom_site_refinement_flags
Sm1 Sm 0.08539(4) 0.00680(3) -0.13404(3) 0.01224(11) Uani 1 1 d .
O1 O 0.1290(5) -0.0224(5) 0.0396(3) 0.0125(9) Uani 1 1 d .
O2 O 0.1011(6) 0.1705(5) -0.1973(4) 0.0223(11) Uani 1 1 d .
O3 O 0.2322(6) -0.1462(5) -0.2146(4) 0.0213(11) Uani 1 1 d .
N1 N 0.1527(6) 0.0035(5) 0.1417(4) 0.0136(11) Uani 1 1 d .
N2 N 0.0744(7) 0.2644(6) -0.2777(5) 0.0195(13) Uani 1 1 d .
N3 N 0.3010(7) -0.2685(6) -0.2487(5) 0.0188(12) Uani 1 1 d .
C1 C 0.2689(8) -0.1019(7) 0.1885(6) 0.0210(15) Uani 1 1 d .
C2 C 0.2870(9) -0.0644(8) 0.2969(6) 0.0250(16) Uani 1 1 d .
H2A H 0.2033 -0.0541 0.3440 0.030 Uiso 1 1 calc R
H2B H 0.3660 -0.1290 0.3262 0.030 Uiso 1 1 calc R
C3 C 0.3120(9) 0.0533(8) 0.2908(7) 0.0271(17) Uani 1 1 d .
H3A H 0.3197 0.0751 0.3607 0.032 Uiso 1 1 calc R
H3B H 0.3992 0.0423 0.2479 0.032 Uiso 1 1 calc R
C4 C 0.1900(9) 0.1536(8) 0.2428(7) 0.0273(17) Uani 1 1 d .
H4A H 0.2069 0.2281 0.2380 0.033 Uiso 1 1 calc R
H4B H 0.1048 0.1675 0.2891 0.033 Uiso 1 1 calc R
C5 C 0.1677(8) 0.1248(7) 0.1341(6) 0.0201(15) Uani 1 1 d .
C6 C 0.4095(8) -0.1470(8) 0.1176(7) 0.0257(17) Uani 1 1 d .
H6A H 0.4424 -0.0822 0.1049 0.039 Uiso 1 1 calc R
H6B H 0.3953 -0.1725 0.0519 0.039 Uiso 1 1 calc R
H6C H 0.4781 -0.2144 0.1521 0.039 Uiso 1 1 calc R
C7 C 0.2206(9) -0.2078(7) 0.2064(7) 0.0257(17) Uani 1 1 d .
H7A H 0.1331 -0.1823 0.2501 0.039 Uiso 1 1 calc R
H7B H 0.2903 -0.2747 0.2404 0.039 Uiso 1 1 calc R
H7C H 0.2080 -0.2328 0.1400 0.039 Uiso 1 1 calc R
C8 C 0.2862(9) 0.1298(8) 0.0525(7) 0.0271(17) Uani 1 1 d .
H8A H 0.3747 0.0703 0.0714 0.041 Uiso 1 1 calc R
H8B H 0.2885 0.2094 0.0509 0.041 Uiso 1 1 calc R
H8C H 0.2694 0.1128 -0.0157 0.041 Uiso 1 1 calc R
C9 C 0.0267(9) 0.2213(8) 0.1029(7) 0.0262(17) Uani 1 1 d .
H9A H -0.0481 0.2192 0.1535 0.039 Uiso 1 1 calc R
H9B H 0.0102 0.2043 0.0346 0.039 Uiso 1 1 calc R
H9C H 0.0302 0.3004 0.1012 0.039 Uiso 1 1 calc R
C10 C 0.1727(9) 0.2117(8) -0.3721(6) 0.0248(16) Uani 1 1 d .
C11 C 0.1506(10) 0.3122(8) -0.4575(7) 0.0323(19) Uani 1 1 d .
H11A H 0.2202 0.2808 -0.5168 0.039 Uiso 1 1 calc R
H11B H 0.0584 0.3343 -0.4818 0.039 Uiso 1 1 calc R
C12 C 0.1617(11) 0.4253(9) -0.4199(8) 0.038(2) Uani 1 1 d .
H12A H 0.1424 0.4875 -0.4756 0.046 Uiso 1 1 calc R
H12B H 0.2560 0.4062 -0.4010 0.046 Uiso 1 1 calc R
C13 C 0.0554(11) 0.4716(8) -0.3248(8) 0.034(2) Uani 1 1 d .
H13A H -0.0387 0.4964 -0.3464 0.041 Uiso 1 1 calc R
H13B H 0.0637 0.5427 -0.2994 0.041 Uiso 1 1 calc R
C14 C 0.0747(10) 0.3760(8) -0.2337(7) 0.0279(18) Uani 1 1 d .
C15 C 0.3292(9) 0.1512(9) -0.3531(8) 0.035(2) Uani 1 1 d .
H15A H 0.3589 0.2104 -0.3285 0.052 Uiso 1 1 calc R
H15B H 0.3839 0.1188 -0.4177 0.052 Uiso 1 1 calc R
H15C H 0.3426 0.0865 -0.3013 0.052 Uiso 1 1 calc R
C16 C 0.1265(10) 0.1170(8) -0.4119(7) 0.0313(19) Uani 1 1 d .
H16A H 0.0289 0.1545 -0.4241 0.047 Uiso 1 1 calc R
H16B H 0.1399 0.0522 -0.3602 0.047 Uiso 1 1 calc R
H16C H 0.1818 0.0850 -0.4764 0.047 Uiso 1 1 calc R
C17 C 0.2049(13) 0.3590(10) -0.1784(9) 0.044(3) Uani 1 1 d .
H17A H 0.2872 0.3292 -0.2274 0.066 Uiso 1 1 calc R
H17B H 0.2138 0.3015 -0.1206 0.066 Uiso 1 1 calc R
H17C H 0.1952 0.4356 -0.1525 0.066 Uiso 1 1 calc R
C18 C -0.0586(12) 0.4238(9) -0.1553(8) 0.040(2) Uani 1 1 d .
H18A H -0.1397 0.4341 -0.1903 0.060 Uiso 1 1 calc R
H18B H -0.0688 0.5006 -0.1295 0.060 Uiso 1 1 calc R
H18C H -0.0500 0.3665 -0.0974 0.060 Uiso 1 1 calc R
C19 C 0.4142(8) -0.3356(7) -0.1781(6) 0.0218(15) Uani 1 1 d .
C20 C 0.4954(10) -0.4643(8) -0.2188(7) 0.0297(18) Uani 1 1 d .
H20A H 0.5742 -0.5061 -0.1774 0.036 Uiso 1 1 calc R
H20B H 0.4342 -0.5088 -0.2094 0.036 Uiso 1 1 calc R
C21 C 0.5503(10) -0.4650(8) -0.3345(7) 0.035(2) Uani 1 1 d .
H21A H 0.6161 -0.4250 -0.3446 0.042 Uiso 1 1 calc R
H21B H 0.5987 -0.5481 -0.3575 0.042 Uiso 1 1 calc R
C22 C 0.4261(10) -0.3986(8) -0.3973(7) 0.033(2) Uani 1 1 d .
H22A H 0.3645 -0.4427 -0.3895 0.039 Uiso 1 1 calc R
H22B H 0.4599 -0.3983 -0.4712 0.039 Uiso 1 1 calc R
C23 C 0.3412(9) -0.2673(8) -0.3646(6) 0.0252(17) Uani 1 1 d .
C24 C 0.5171(9) -0.2731(9) -0.1675(7) 0.0312(19) Uani 1 1 d .
H24A H 0.5642 -0.2666 -0.2353 0.047 Uiso 1 1 calc R
H24B H 0.5854 -0.3206 -0.1203 0.047 Uiso 1 1 calc R
H24C H 0.4657 -0.1933 -0.1403 0.047 Uiso 1 1 calc R
C25 C 0.3393(9) -0.3454(8) -0.0692(6) 0.0271(17) Uani 1 1 d .
H25A H 0.2756 -0.3845 -0.0752 0.041 Uiso 1 1 calc R
H25B H 0.2876 -0.2653 -0.0424 0.041 Uiso 1 1 calc R
H25C H 0.4078 -0.3923 -0.0220 0.041 Uiso 1 1 calc R
C26 C 0.4234(10) -0.1857(8) -0.4014(7) 0.0309(19) Uani 1 1 d .
H26A H 0.5099 -0.2145 -0.3689 0.046 Uiso 1 1 calc R
H26B H 0.3676 -0.1034 -0.3817 0.046 Uiso 1 1 calc R
H26C H 0.4435 -0.1886 -0.4765 0.046 Uiso 1 1 calc R
C27 C 0.2023(10) -0.2209(9) -0.4160(7) 0.0301(18) Uani 1 1 d .
H27A H 0.1516 -0.2717 -0.3933 0.045 Uiso 1 1 calc R
H27B H 0.2219 -0.2232 -0.4911 0.045 Uiso 1 1 calc R
H27C H 0.1466 -0.1388 -0.3958 0.045 Uiso 1 1 calc R

loop_
_atom_site_aniso_label
_atom_site_aniso_U_11
_atom_site_aniso_U_22
_atom_site_aniso_U_33
_atom_site_aniso_U_23
_atom_site_aniso_U_13
_atom_site_aniso_U_12
Sm1 0.01227(17) 0.01265(18) 0.01160(17) -0.00106(11) 0.00032(11) -0.00488(12)
O1 0.010(2) 0.028(3) 0.005(2) -0.0051(18) 0.0034(16) -0.013(2)
O2 0.025(3) 0.016(3) 0.025(3) 0.007(2) -0.004(2) -0.008(2)
O3 0.020(3) 0.018(3) 0.023(3) -0.006(2) 0.003(2) -0.005(2)
N1 0.014(3) 0.015(3) 0.012(3) -0.002(2) -0.001(2) -0.007(2)
N2 0.024(3) 0.016(3) 0.019(3) 0.002(2) -0.003(2) -0.009(3)
N3 0.021(3) 0.016(3) 0.018(3) -0.005(2) 0.000(2) -0.005(2)
C1 0.016(3) 0.024(4) 0.019(4) 0.002(3) -0.002(3) -0.004(3)
C2 0.023(4) 0.030(4) 0.020(4) 0.001(3) -0.005(3) -0.007(3)
C3 0.024(4) 0.037(5) 0.024(4) -0.003(3) -0.008(3) -0.015(4)
C4 0.028(4) 0.031(4) 0.026(4) -0.010(3) 0.002(3) -0.014(4)
C5 0.020(4) 0.018(4) 0.024(4) 0.001(3) -0.003(3) -0.010(3)
C6 0.015(4) 0.028(4) 0.030(4) -0.004(3) 0.001(3) -0.004(3)
C7 0.023(4) 0.021(4) 0.029(4) 0.002(3) -0.004(3) -0.004(3)
C8 0.031(4) 0.029(4) 0.028(4) 0.003(3) -0.002(3) -0.020(4)
C9 0.028(4) 0.021(4) 0.035(4) 0.003(3) -0.008(3) -0.013(3)
C10 0.025(4) 0.021(4) 0.024(4) 0.002(3) 0.001(3) -0.005(3)
C11 0.033(5) 0.029(5) 0.032(5) 0.006(4) 0.000(4) -0.011(4)
C12 0.036(5) 0.029(5) 0.047(6) 0.016(4) -0.003(4) -0.013(4)
C13 0.049(6) 0.016(4) 0.037(5) 0.006(3) -0.011(4) -0.013(4)
C14 0.038(5) 0.020(4) 0.030(4) 0.002(3) -0.006(4) -0.015(4)
C15 0.023(4) 0.028(5) 0.049(6) 0.008(4) -0.005(4) -0.007(4)
C16 0.035(5) 0.019(4) 0.034(5) -0.004(3) -0.002(4) -0.004(4)
C17 0.061(7) 0.035(5) 0.050(6) 0.012(5) -0.026(5) -0.030(5)
C18 0.058(7) 0.022(5) 0.038(5) -0.007(4) -0.001(5) -0.014(4)
C19 0.019(4) 0.020(4) 0.023(4) -0.001(3) -0.004(3) -0.004(3)
C20 0.034(5) 0.018(4) 0.029(4) -0.002(3) -0.005(4) -0.001(3)
C21 0.038(5) 0.022(4) 0.030(5) -0.008(3) -0.004(4) 0.004(4)
C22 0.043(5) 0.020(4) 0.027(4) -0.007(3) -0.007(4) -0.001(4)
C23 0.028(4) 0.022(4) 0.018(4) -0.005(3) 0.000(3) -0.002(3)
C24 0.028(4) 0.036(5) 0.033(5) -0.005(4) -0.005(4) -0.015(4)
C25 0.031(4) 0.026(4) 0.018(4) 0.002(3) -0.005(3) -0.004(3)
C26 0.029(4) 0.030(5) 0.028(4) 0.003(3) 0.004(3) -0.008(4)
C27 0.032(5) 0.031(5) 0.028(4) -0.003(3) -0.004(3) -0.013(4)

loop_
_atom_type_symbol
_atom_type_description
_atom_type_scat_dispersion_real
_atom_type_scat_dispersion_imag
_atom_type_scat_source
C C 0.0033 0.0016 'International Tables Vol C Tables 4.2.6.8 and 6.1.1.4'
H H 0.0000 0.0000 'International Tables Vol C Tables 4.2.6.8 and 6.1.1.4'
N N 0.0061 0.0033 'International Tables Vol C Tables 4.2.6.8 and 6.1.1.4'
O O 0.0106 0.0060 'International Tables Vol C Tables 4.2.6.8 and 6.1.1.4'
Sm Sm -0.1638 3.4418 'International Tables Vol C Tables 4.2.6.8 and 6.1.1.4'

loop_
_geom_angle_atom_site_label_1
_geom_angle_atom_site_label_2
_geom_angle_atom_site_label_3
_geom_angle
_geom_angle_site_symmetry_1
_geom_angle_site_symmetry_3
O3 Sm1 O2 111.5(2) . .
O3 Sm1 O1 107.2(2) . .
O2 Sm1 O1 111.1(2) . .
O3 Sm1 O1 126.68(19) . 2
O2 Sm1 O1 117.3(2) . 2
O1 Sm1 O1 74.41(18) . 2
O3 Sm1 N1 105.6(2) . 2
O2 Sm1 N1 114.8(2) . 2
O1 Sm1 N1 106.21(17) . 2
O1 Sm1 N1 33.84(16) 2 2
O3 Sm1 Sm1 124.24(15) . 2
O2 Sm1 Sm1 120.98(16) . 2
O1 Sm1 Sm1 37.76(11) . 2
O1 Sm1 Sm1 36.65(11) 2 2
N1 Sm1 Sm1 69.21(13) 2 2
N1 O1 Sm1 159.3(4) . .
N1 O1 Sm1 80.1(3) . 2
Sm1 O1 Sm1 105.59(18) . 2
N2 O2 Sm1 150.3(5) . .
N3 O3 Sm1 159.9(5) . .
O1 N1 C1 112.0(5) . .
O1 N1 C5 108.1(5) . .
C1 N1 C5 116.6(6) . .
O1 N1 Sm1 66.1(3) . 2
C1 N1 Sm1 119.8(4) . 2
C5 N1 Sm1 120.6(4) . 2
O2 N2 C14 109.2(6) . .
O2 N2 C10 107.5(6) . .
C14 N2 C10 118.6(6) . .
O3 N3 C23 109.1(6) . .
O3 N3 C19 108.1(6) . .
C23 N3 C19 118.2(6) . .
N1 C1 C7 107.7(6) . .
N1 C1 C2 107.9(6) . .
C7 C1 C2 107.7(7) . .
N1 C1 C6 114.2(6) . .
C7 C1 C6 107.6(7) . .
C2 C1 C6 111.6(7) . .
C3 C2 C1 112.4(7) . .
C4 C3 C2 109.0(7) . .
C3 C4 C5 113.3(7) . .
N1 C5 C4 108.1(6) . .
N1 C5 C8 113.9(6) . .
C4 C5 C8 110.7(7) . .
N1 C5 C9 107.0(6) . .
C4 C5 C9 108.2(7) . .
C8 C5 C9 108.7(7) . .
N2 C10 C16 106.1(7) . .
N2 C10 C11 108.4(7) . .
C16 C10 C11 107.4(7) . .
N2 C10 C15 115.4(7) . .
C16 C10 C15 109.1(7) . .
C11 C10 C15 110.0(7) . .
C12 C11 C10 113.2(8) . .
C11 C12 C13 108.6(8) . .
C12 C13 C14 113.4(8) . .
N2 C14 C17 115.7(8) . .
N2 C14 C18 105.9(7) . .
C17 C14 C18 109.9(8) . .
N2 C14 C13 107.3(7) . .
C17 C14 C13 110.4(8) . .
C18 C14 C13 107.3(8) . .
N3 C19 C20 108.4(6) . .
N3 C19 C25 106.4(6) . .
C20 C19 C25 108.3(7) . .
N3 C19 C24 114.4(7) . .
C20 C19 C24 110.0(7) . .
C25 C19 C24 109.1(7) . .
C21 C20 C19 112.8(7) . .
C22 C21 C20 108.1(8) . .
C21 C22 C23 113.7(7) . .
N3 C23 C22 108.1(7) . .
N3 C23 C27 105.6(7) . .
C22 C23 C27 108.0(7) . .
N3 C23 C26 114.6(7) . .
C22 C23 C26 110.6(7) . .
C27 C23 C26 109.6(7) . .

loop_
_geom_bond_atom_site_label_1
_geom_bond_atom_site_label_2
_geom_bond_distance
_geom_bond_site_symmetry_2
Sm1 O3 2.110(5) .
Sm1 O2 2.124(5) .
Sm1 O1 2.295(4) .
Sm1 O1 2.354(4) 2
Sm1 N1 2.537(6) 2
Sm1 Sm1 3.7027(8) 2
O1 N1 1.434(7) .
O1 Sm1 2.354(4) 2
O2 N2 1.433(8) .
O3 N3 1.427(8) .
N1 C1 1.504(9) .
N1 C5 1.514(9) .
N1 Sm1 2.537(6) 2
N2 C14 1.486(10) .
N2 C10 1.489(10) .
N3 C23 1.496(10) .
N3 C19 1.497(10) .
C1 C7 1.530(11) .
C1 C2 1.542(11) .
C1 C6 1.547(11) .
C2 C3 1.523(12) .
C3 C4 1.516(12) .
C4 C5 1.521(11) .
C5 C8 1.538(11) .
C5 C9 1.540(11) .
C10 C16 1.528(12) .
C10 C11 1.532(12) .
C10 C15 1.538(12) .
C11 C12 1.518(14) .
C12 C13 1.523(14) .
C13 C14 1.546(12) .
C14 C17 1.534(13) .
C14 C18 1.546(14) .
C19 C20 1.531(11) .
C19 C25 1.537(11) .
C19 C24 1.548(12) .
C20 C21 1.524(13) .
C21 C22 1.510(13) .
C22 C23 1.529(11) .
C23 C27 1.535(12) .
C23 C26 1.549(13) .
